data_4516934
loop_
_publ_author_name
'Juvenal, Frank'
'Bonnot, Antoine'
'Fortin, Daniel'
'Harvey, Pierre D.'

_publ_section_title
;
 The
 <i>trans</i>-Bis(<i>p</i>-thioetherphenylacetynyl)bis(phosphine)platinum(II)
 Ligands: A Step towards Predictability and Crystal Design.
;
_journal_issue 10
_journal_name_full 'ACS omega'
_journal_page_first 7433
_journal_page_last 7443
_journal_paper_doi 10.1021/acsomega.7b01352
_journal_volume 2
_journal_year 2017
_chemical_formula_sum 'C30 H44 P2 Pt S2'
_chemical_formula_weight 725.80
_space_group_crystal_system triclinic
_space_group_IT_number 1
_space_group_name_Hall 'P 1'
_space_group_name_H-M_alt 'P 1'
_atom_sites_solution_hydrogens geom
_atom_sites_solution_primary direct
_atom_sites_solution_secondary difmap
_cell_angle_alpha 98.149(15)
_cell_angle_beta 102.160(9)
_cell_angle_gamma 116.678(11)
_cell_formula_units_Z 1
_cell_length_a 8.724(4)
_cell_length_b 9.467(5)
_cell_length_c 11.201(5)
_cell_measurement_reflns_used 9890
_cell_measurement_temperature 173.(2)
_cell_measurement_theta_max 26.6109
_cell_measurement_theta_min 2.6407
_cell_volume 777.9(7)
_computing_cell_refinement 'SAINT V8.27B (Bruker AXS Inc., 2012)'
_computing_data_collection 'Bruker Instrument Service v2012.12.0.0'
_computing_data_reduction 'SAINT V8.27B (Bruker AXS Inc., 2012)'
_computing_structure_refinement 'SHELXL-97 (Sheldrick, 2008)'
_computing_structure_solution 'SHELXS-97 (Sheldrick, 2008)'
_diffrn_ambient_temperature 173.(2)
_diffrn_detector_area_resol_mean 8.3333
_diffrn_measured_fraction_theta_full 0.983
_diffrn_measured_fraction_theta_max 0.983
_diffrn_measurement_device_type 'Bruker APEX-II'
_diffrn_measurement_method '\f or \w oscillation scans'
_diffrn_radiation_monochromator 'TRIUMPH curved-crystal'
_diffrn_radiation_type 'Mo K\a'
_diffrn_radiation_wavelength 0.71073
_diffrn_reflns_av_R_equivalents 0.0000
_diffrn_reflns_av_sigmaI/netI 0.0265
_diffrn_reflns_limit_h_max 10
_diffrn_reflns_limit_h_min -10
_diffrn_reflns_limit_k_max 8
_diffrn_reflns_limit_k_min -11
_diffrn_reflns_limit_l_max 13
_diffrn_reflns_limit_l_min -14
_diffrn_reflns_number 4314
_diffrn_reflns_theta_full 26.68
_diffrn_reflns_theta_max 26.68
_diffrn_reflns_theta_min 1.93
_diffrn_source 'fine-focus tube'
_exptl_absorpt_coefficient_mu 4.764
_exptl_absorpt_correction_T_max 0.29
_exptl_absorpt_correction_T_min 0.22
_exptl_absorpt_correction_type multi-scan
_exptl_absorpt_process_details 'SADABS V2008/1 (Bruker AXS)'
_exptl_crystal_colour 'clear pale yellow'
_exptl_crystal_density_diffrn 1.549
_exptl_crystal_density_method 'not measured'
_exptl_crystal_description Prism
_exptl_crystal_F_000 364
_exptl_crystal_size_max 0.500
_exptl_crystal_size_mid 0.360
_exptl_crystal_size_min 0.350
_refine_diff_density_max 0.926
_refine_diff_density_min -0.603
_refine_ls_abs_structure_details 'Flack H D (1983), Acta Cryst. A39, 876-881'
_refine_ls_abs_structure_Flack 0.285(15)
_refine_ls_extinction_method none
_refine_ls_goodness_of_fit_ref 1.169
_refine_ls_hydrogen_treatment mixed
_refine_ls_matrix_type full
_refine_ls_number_parameters 138
_refine_ls_number_reflns 4314
_refine_ls_number_restraints 7
_refine_ls_restrained_S_all 1.178
_refine_ls_R_factor_all 0.0149
_refine_ls_R_factor_gt 0.0149
_refine_ls_shift/su_max 0.004
_refine_ls_shift/su_mean 0.000
_refine_ls_structure_factor_coef Fsqd
_refine_ls_weighting_details 'calc w=1/[\s^2^(Fo^2^)+(0.0000P)^2^+0.4899P] where P=(Fo^2^+2Fc^2^)/3'
_refine_ls_weighting_scheme calc
_refine_ls_wR_factor_gt 0.0381
_refine_ls_wR_factor_ref 0.0381
_reflns_number_gt 4314
_reflns_number_total 4314
_reflns_threshold_expression >2\s(I)
_cod_data_source_file ao7b01352_si_007.cif
_cod_data_source_block I
_cod_original_cell_volume 777.9(6)
_cod_database_code 4516934

loop_
_space_group_symop_operation_xyz
'x, y, z'

loop_
_atom_site_type_symbol
_atom_site_label
_atom_site_fract_x
_atom_site_fract_y
_atom_site_fract_z
_atom_site_U_iso_or_equiv
_atom_site_adp_type
_atom_site_calc_flag
_atom_site_refinement_flags
_atom_site_occupancy
C C1 0.8277(13) 0.9658(16) 1.0919(10) 0.02155(18) Uani d . 1
C C2 0.7151(11) 0.9443(12) 1.1467(9) 0.02155(18) Uani d . 1
C C3 0.5813(6) 0.9103(8) 1.2139(4) 0.02155(18) Uani d G 1
C C4 0.6146(5) 0.8819(6) 1.3325(4) 0.02155(18) Uani d G 1
H H4 0.7266 0.8891 1.3716 0.026 Uiso calc R 1
C C5 0.4841(6) 0.8429(6) 1.3940(4) 0.02155(18) Uani d G 1
H H5 0.5068 0.8235 1.4751 0.026 Uiso calc R 1
C C6 0.3202(6) 0.8323(7) 1.3368(5) 0.02155(18) Uani d G 1
C C8 0.2869(5) 0.8608(8) 1.2181(5) 0.02155(18) Uani d G 1
H H8 0.1749 0.8535 1.179 0.026 Uiso calc R 1
C C9 0.4174(6) 0.8997(8) 1.1567(4) 0.02155(18) Uani d G 1
H H9 0.3947 0.9192 1.0756 0.026 Uiso calc R 1
C C7 0.2297(14) 0.7200(16) 1.5465(11) 0.039(3) Uani d . 1
H H7A 0.3345 0.8201 1.6056 0.058 Uiso calc R 1
H H7B 0.2662 0.639 1.5223 0.058 Uiso calc R 1
H H7C 0.1362 0.6749 1.5876 0.058 Uiso calc R 1
C C10 1.2107(13) 1.0480(16) 0.9232(10) 0.02155(18) Uani d . 1
C C11 1.3263(11) 1.0770(12) 0.8737(9) 0.02155(18) Uani d . 1
C C12 1.4618(6) 1.1110(7) 0.8071(4) 0.02155(18) Uani d G 1
C C13 1.6253(6) 1.1186(8) 0.8604(4) 0.02155(18) Uani d G 1
H H13 1.6485 1.0944 0.9395 0.026 Uiso calc R 1
C C14 1.7547(5) 1.1617(8) 0.7979(5) 0.02155(18) Uani d G 1
H H14 1.8664 1.1668 0.8343 0.026 Uiso calc R 1
C C15 1.7207(6) 1.1971(7) 0.6822(5) 0.02155(18) Uani d G 1
C C17 1.5572(6) 1.1895(6) 0.6289(4) 0.02155(18) Uani d G 1
H H17 1.534 1.2138 0.5498 0.026 Uiso calc R 1
C C18 1.4278(5) 1.1465(6) 0.6914(4) 0.02155(18) Uani d G 1
H H18 1.3161 1.1413 0.655 0.026 Uiso calc R 1
C C16 1.8158(13) 1.3069(16) 0.4777(10) 0.035(2) Uani d . 1
H H16A 1.7893 1.3949 0.5026 0.052 Uiso calc R 1
H H16B 1.7051 1.2093 0.4215 0.052 Uiso calc R 1
H H16C 1.9062 1.3433 0.4331 0.052 Uiso calc R 1
C C19 0.8581(9) 0.5942(11) 0.9296(8) 0.0297(3) Uani d D 1
H H19A 0.8026 0.4948 0.8577 0.036 Uiso calc R 1
H H19B 0.9881 0.6299 0.962 0.036 Uiso calc R 1
C C20 0.7771(9) 0.5467(7) 1.0315(5) 0.0297(3) Uani d D 1
H H20A 0.6454 0.4926 0.9971 0.044 Uiso calc R 1
H H20B 0.8208 0.6452 1.1003 0.044 Uiso calc R 1
H H20C 0.8116 0.4711 1.0645 0.044 Uiso calc R 1
C C21 0.5975(12) 0.6978(15) 0.8162(10) 0.0297(3) Uani d . 1
H H21A 0.5552 0.6928 0.8916 0.036 Uiso calc R 1
H H21B 0.5875 0.7864 0.7839 0.036 Uiso calc R 1
C C22 0.4706(8) 0.5374(8) 0.7157(5) 0.0297(3) Uani d . 1
H H22A 0.4832 0.4485 0.7436 0.044 Uiso calc R 1
H H22B 0.5002 0.5448 0.6363 0.044 Uiso calc R 1
H H22C 0.3462 0.5148 0.702 0.044 Uiso calc R 1
C C23 0.8960(10) 0.7305(9) 0.7214(8) 0.0297(3) Uani d D 1
H H23A 1.0271 0.7692 0.7451 0.036 Uiso calc R 1
H H23B 0.8324 0.6117 0.6782 0.036 Uiso calc R 1
C C24 0.8559(7) 0.8128(6) 0.6322(5) 0.0297(3) Uani d D 1
H H24A 0.9215 0.9313 0.6721 0.044 Uiso calc R 1
H H24B 0.7259 0.7734 0.6052 0.044 Uiso calc R 1
H H24C 0.8928 0.7899 0.5583 0.044 Uiso calc R 1
C C25 1.1968(9) 1.4314(11) 1.0926(8) 0.0297(3) Uani d D 1
H H25A 1.074 1.4168 1.0774 0.036 Uiso calc R 1
H H25B 1.2817 1.5367 1.158 0.036 Uiso calc R 1
C C26 1.2482(9) 1.4400(7) 0.9654(5) 0.0297(3) Uani d D 1
H H26A 1.1738 1.3321 0.9034 0.044 Uiso calc R 1
H H26B 1.3759 1.4717 0.9829 0.044 Uiso calc R 1
H H26C 1.2267 1.5214 0.9312 0.044 Uiso calc R 1
C C27 1.4384(12) 1.3145(15) 1.1960(10) 0.0297(3) Uani d . 1
H H27A 1.4507 1.2361 1.2417 0.036 Uiso calc R 1
H H27B 1.4701 1.2976 1.1174 0.036 Uiso calc R 1
C C28 1.5754(8) 1.4899(8) 1.2794(5) 0.0297(3) Uani d . 1
H H28A 1.5483 1.5075 1.3589 0.044 Uiso calc R 1
H H28B 1.5679 1.5692 1.2343 0.044 Uiso calc R 1
H H28C 1.6975 1.5048 1.2979 0.044 Uiso calc R 1
C C29 1.1572(10) 1.2996(9) 1.2998(8) 0.0297(3) Uani d D 1
H H29A 1.2507 1.4103 1.3547 0.036 Uiso calc R 1
H H29B 1.0388 1.2951 1.2828 0.036 Uiso calc R 1
C C30 1.1548(7) 1.1596(6) 1.3739(6) 0.0297(3) Uani d D 1
H H30A 1.2712 1.1626 1.3893 0.044 Uiso calc R 1
H H30B 1.0583 1.0506 1.3213 0.044 Uiso calc R 1
H H30C 1.1336 1.1828 1.4551 0.044 Uiso calc R 1
P P1 0.8370(3) 0.7565(4) 0.8678(3) 0.01969(13) Uani d . 1
P P2 1.2036(3) 1.2646(4) 1.1521(3) 0.01969(13) Uani d . 1
Pt Pt3 1.02091(12) 1.01114(14) 1.01044(10) 0.01483(4) Uani d . 1
S S1 0.1420(4) 0.7682(5) 1.4068(3) 0.0353(8) Uani d . 1
S S2 1.9014(4) 1.2581(5) 0.6162(3) 0.0348(8) Uani d . 1

loop_
_atom_site_aniso_label
_atom_site_aniso_U_11
_atom_site_aniso_U_22
_atom_site_aniso_U_33
_atom_site_aniso_U_12
_atom_site_aniso_U_13
_atom_site_aniso_U_23
C1 0.0216(3) 0.0220(5) 0.0221(4) 0.0107(3) 0.0088(3) 0.0061(3)
C2 0.0216(3) 0.0220(5) 0.0221(4) 0.0107(3) 0.0088(3) 0.0061(3)
C3 0.0216(3) 0.0220(5) 0.0221(4) 0.0107(3) 0.0088(3) 0.0061(3)
C4 0.0216(3) 0.0220(5) 0.0221(4) 0.0107(3) 0.0088(3) 0.0061(3)
C5 0.0216(3) 0.0220(5) 0.0221(4) 0.0107(3) 0.0088(3) 0.0061(3)
C6 0.0216(3) 0.0220(5) 0.0221(4) 0.0107(3) 0.0088(3) 0.0061(3)
C8 0.0216(3) 0.0220(5) 0.0221(4) 0.0107(3) 0.0088(3) 0.0061(3)
C9 0.0216(3) 0.0220(5) 0.0221(4) 0.0107(3) 0.0088(3) 0.0061(3)
C7 0.061(6) 0.038(6) 0.042(6) 0.031(5) 0.038(5) 0.025(5)
C10 0.0216(3) 0.0220(5) 0.0221(4) 0.0107(3) 0.0088(3) 0.0061(3)
C11 0.0216(3) 0.0220(5) 0.0221(4) 0.0107(3) 0.0088(3) 0.0061(3)
C12 0.0216(3) 0.0220(5) 0.0221(4) 0.0107(3) 0.0088(3) 0.0061(3)
C13 0.0216(3) 0.0220(5) 0.0221(4) 0.0107(3) 0.0088(3) 0.0061(3)
C14 0.0216(3) 0.0220(5) 0.0221(4) 0.0107(3) 0.0088(3) 0.0061(3)
C15 0.0216(3) 0.0220(5) 0.0221(4) 0.0107(3) 0.0088(3) 0.0061(3)
C17 0.0216(3) 0.0220(5) 0.0221(4) 0.0107(3) 0.0088(3) 0.0061(3)
C18 0.0216(3) 0.0220(5) 0.0221(4) 0.0107(3) 0.0088(3) 0.0061(3)
C16 0.040(4) 0.033(5) 0.025(4) 0.010(4) 0.021(3) 0.006(3)
C19 0.0285(6) 0.0256(7) 0.0299(6) 0.0113(5) 0.0067(5) 0.0043(5)
C20 0.0285(6) 0.0256(7) 0.0299(6) 0.0113(5) 0.0067(5) 0.0043(5)
C21 0.0285(6) 0.0256(7) 0.0299(6) 0.0113(5) 0.0067(5) 0.0043(5)
C22 0.0285(6) 0.0256(7) 0.0299(6) 0.0113(5) 0.0067(5) 0.0043(5)
C23 0.0285(6) 0.0256(7) 0.0299(6) 0.0113(5) 0.0067(5) 0.0043(5)
C24 0.0285(6) 0.0256(7) 0.0299(6) 0.0113(5) 0.0067(5) 0.0043(5)
C25 0.0285(6) 0.0256(7) 0.0299(6) 0.0113(5) 0.0067(5) 0.0043(5)
C26 0.0285(6) 0.0256(7) 0.0299(6) 0.0113(5) 0.0067(5) 0.0043(5)
C27 0.0285(6) 0.0256(7) 0.0299(6) 0.0113(5) 0.0067(5) 0.0043(5)
C28 0.0285(6) 0.0256(7) 0.0299(6) 0.0113(5) 0.0067(5) 0.0043(5)
C29 0.0285(6) 0.0256(7) 0.0299(6) 0.0113(5) 0.0067(5) 0.0043(5)
C30 0.0285(6) 0.0256(7) 0.0299(6) 0.0113(5) 0.0067(5) 0.0043(5)
P1 0.0200(2) 0.0179(3) 0.0205(3) 0.0096(2) 0.0065(2) 0.0023(2)
P2 0.0200(2) 0.0179(3) 0.0205(3) 0.0096(2) 0.0065(2) 0.0023(2)
Pt3 0.01466(5) 0.01620(6) 0.01508(6) 0.00795(4) 0.00680(4) 0.00399(4)
S1 0.0267(11) 0.0496(19) 0.0330(14) 0.0167(12) 0.0188(10) 0.0137(12)
S2 0.0285(12) 0.0477(18) 0.0370(15) 0.0180(12) 0.0236(11) 0.0189(13)

loop_
_atom_type_symbol
_atom_type_description
_atom_type_scat_dispersion_real
_atom_type_scat_dispersion_imag
_atom_type_scat_source
C C 0.0033 0.0016 'International Tables Vol C Tables 4.2.6.8 and 6.1.1.4'
H H 0.0000 0.0000 'International Tables Vol C Tables 4.2.6.8 and 6.1.1.4'
P P 0.1023 0.0942 'International Tables Vol C Tables 4.2.6.8 and 6.1.1.4'
Pt Pt -1.7033 8.3905 'International Tables Vol C Tables 4.2.6.8 and 6.1.1.4'
S S 0.1246 0.1234 'International Tables Vol C Tables 4.2.6.8 and 6.1.1.4'

loop_
_geom_angle_atom_site_label_1
_geom_angle_atom_site_label_2
_geom_angle_atom_site_label_3
_geom_angle
C2 C1 Pt3 176.9(11)
C1 C2 C3 176.6(10)
C4 C3 C9 120.0
C4 C3 C2 120.1(4)
C9 C3 C2 119.8(4)
C3 C4 C5 120.0
C6 C5 C4 120.0
C8 C6 C5 120.0
C8 C6 S1 118.2(3)
C5 C6 S1 121.6(3)
C6 C8 C9 120.0
C8 C9 C3 120.0
C11 C10 Pt3 177.1(12)
C10 C11 C12 177.3(9)
C13 C12 C18 120.0
C13 C12 C11 121.8(4)
C18 C12 C11 118.0(4)
C12 C13 C14 120.0
C15 C14 C13 120.0
C17 C15 C14 120.0
C17 C15 S2 124.8(3)
C14 C15 S2 115.1(3)
C18 C17 C15 120.0
C17 C18 C12 120.0
C20 C19 P1 117.3(6)
C22 C21 P1 117.1(8)
C24 C23 P1 116.7(6)
C26 C25 P2 112.6(6)
C28 C27 P2 115.6(7)
C30 C29 P2 110.7(5)
C19 P1 C21 108.5(5)
C19 P1 C23 100.8(4)
C21 P1 C23 105.5(4)
C19 P1 Pt3 112.0(3)
C21 P1 Pt3 114.2(4)
C23 P1 Pt3 114.8(3)
C29 P2 C27 105.6(5)
C29 P2 C25 101.2(4)
C27 P2 C25 106.1(5)
C29 P2 Pt3 117.6(3)
C27 P2 Pt3 111.3(4)
C25 P2 Pt3 113.9(3)
C10 Pt3 C1 177.7(8)
C10 Pt3 P1 89.0(4)
C1 Pt3 P1 88.7(4)
C10 Pt3 P2 91.0(4)
C1 Pt3 P2 91.3(4)
P1 Pt3 P2 179.90(15)
C6 S1 C7 103.9(4)
C16 S2 C15 102.3(4)

loop_
_geom_bond_atom_site_label_1
_geom_bond_atom_site_label_2
_geom_bond_distance
C1 C2 1.222(12)
C1 Pt3 1.992(8)
C2 C3 1.461(9)
C3 C4 1.39
C3 C9 1.39
C4 C5 1.39
C5 C6 1.39
C6 C8 1.39
C6 S1 1.789(4)
C8 C9 1.39
C7 S1 1.804(11)
C10 C11 1.196(12)
C10 Pt3 2.020(8)
C11 C12 1.468(9)
C12 C13 1.39
C12 C18 1.39
C13 C14 1.39
C14 C15 1.39
C15 C17 1.39
C15 S2 1.777(4)
C17 C18 1.39
C16 S2 1.790(11)
C19 C20 1.485(9)
C19 P1 1.837(10)
C21 C22 1.509(12)
C21 P1 1.835(9)
C23 C24 1.429(9)
C23 P1 1.836(9)
C25 C26 1.583(9)
C25 P2 1.818(10)
C27 C28 1.538(12)
C27 P2 1.817(9)
C29 C30 1.655(9)
C29 P2 1.805(9)
P1 Pt3 2.301(4)
P2 Pt3 2.288(4)

loop_
_geom_torsion_atom_site_label_1
_geom_torsion_atom_site_label_2
_geom_torsion_atom_site_label_3
_geom_torsion_atom_site_label_4
_geom_torsion
Pt3 C1 C2 C3 -110.(20)
C1 C2 C3 C4 47.(18)
C1 C2 C3 C9 -130.(17)
C9 C3 C4 C5 0
C2 C3 C4 C5 -177.4(7)
C3 C4 C5 C6 0
C4 C5 C6 C8 0
C4 C5 C6 S1 175.4(4)
C5 C6 C8 C9 0
S1 C6 C8 C9 -175.6(4)
C6 C8 C9 C3 0
C4 C3 C9 C8 0
C2 C3 C9 C8 177.4(7)
Pt3 C10 C11 C12 -100.(30)
C10 C11 C12 C13 -170.(20)
C10 C11 C12 C18 20.(20)
C18 C12 C13 C14 0
C11 C12 C13 C14 -175.8(7)
C12 C13 C14 C15 0
C13 C14 C15 C17 0
C13 C14 C15 S2 177.6(4)
C14 C15 C17 C18 0
S2 C15 C17 C18 -177.4(4)
C15 C17 C18 C12 0
C13 C12 C18 C17 0
C11 C12 C18 C17 176.0(6)
C20 C19 P1 C21 -54.5(8)
C20 C19 P1 C23 -165.0(5)
C20 C19 P1 Pt3 72.5(6)
C22 C21 P1 C19 -58.5(7)
C22 C21 P1 C23 48.9(7)
C22 C21 P1 Pt3 175.8(5)
C24 C23 P1 C19 166.5(5)
C24 C23 P1 C21 53.6(7)
C24 C23 P1 Pt3 -73.0(6)
C30 C29 P2 C27 -69.9(6)
C30 C29 P2 C25 179.7(4)
C30 C29 P2 Pt3 55.0(5)
C28 C27 P2 C29 -57.8(7)
C28 C27 P2 C25 49.1(7)
C28 C27 P2 Pt3 173.5(5)
C26 C25 P2 C29 175.7(5)
C26 C25 P2 C27 65.7(7)
C26 C25 P2 Pt3 -57.0(5)
C11 C10 Pt3 C1 162.(11)
C11 C10 Pt3 P1 158.(17)
C11 C10 Pt3 P2 -22.(17)
C2 C1 Pt3 C10 163.(10)
C2 C1 Pt3 P1 167.(18)
C2 C1 Pt3 P2 -13.(18)
C19 P1 Pt3 C10 94.5(4)
C21 P1 Pt3 C10 -141.7(5)
C23 P1 Pt3 C10 -19.6(4)
C19 P1 Pt3 C1 -85.4(4)
C21 P1 Pt3 C1 38.5(5)
C23 P1 Pt3 C1 160.5(4)
C19 P1 Pt3 P2 -160.(100)
C21 P1 Pt3 P2 -40.(100)
C23 P1 Pt3 P2 90.(100)
C29 P2 Pt3 C10 -159.4(4)
C27 P2 Pt3 C10 -37.4(5)
C25 P2 Pt3 C10 82.5(4)
C29 P2 Pt3 C1 20.5(4)
C27 P2 Pt3 C1 142.5(5)
C25 P2 Pt3 C1 -97.6(4)
C29 P2 Pt3 P1 100.(100)
C27 P2 Pt3 P1 -140.(100)
C25 P2 Pt3 P1 -20.(100)
C8 C6 S1 C7 172.8(5)
C5 C6 S1 C7 -2.7(6)
C17 C15 S2 C16 1.6(6)
C14 C15 S2 C16 -175.9(5)
